data_4100748
loop_
_publ_author_name
'Helen M. Hoyt'
'Forrest E. Michael'
'Robert G. Bergman'

_publ_section_title
;
C-H Bond Activation of Hydrocarbons by an Imidozirconocene Complex
;
_journal_name_full 'Journal of the American Chemical Society'
_journal_page_first 1018
_journal_page_last 1019
_journal_paper_doi 10.1021/ja0385944
_journal_volume 126
_journal_year 2004
_chemical_formula_moiety 'C29 H45 N Zr'
_chemical_formula_sum 'C29 H45 N Zr'
_chemical_formula_weight 498.90
_space_group_IT_number 4
_symmetry_cell_setting monoclinic
_symmetry_space_group_name_Hall 'P 2yb'
_symmetry_space_group_name_H-M 'P 1 21 1'
_cell_angle_alpha 90
_cell_angle_beta 113.193(1)
_cell_angle_gamma 90
_cell_formula_units_Z 2
_cell_length_a 10.627(1)
_cell_length_b 12.109(1)
_cell_length_c 10.746(1)
_cell_measurement_temperature 118.2
_cell_volume 1271.2(2)
_diffrn_ambient_temperature 118.2
_exptl_crystal_density_diffrn 1.303
_cod_original_sg_symbol_H-M 'P 21'
_cod_database_code 4100748

loop_
_symmetry_equiv_pos_as_xyz
x,y,z
-x,1/2+y,-z

loop_
_atom_site_label
_atom_site_type_symbol
_atom_site_fract_x
_atom_site_fract_y
_atom_site_fract_z
_atom_site_U_iso_or_equiv
_atom_site_adp_type
_atom_site_occupancy
_atom_site_calc_flag
_atom_site_refinement_flags
_atom_site_disorder_assembly
_atom_site_disorder_group
Zr1 Zr 0.29967(9) 0.1332 0.58986(9) 0.0161(2) Uani 1.00 d . . .
N1 N 0.4002(10) 0.0675(8) 0.7773(9) 0.023(3) Uani 1.00 d . . .
C1 C 0.395(1) -0.0156(9) 0.879(1) 0.019(3) Uani 1.00 d . . .
C2 C 0.498(1) 0.021(1) 1.024(1) 0.036(4) Uani 1.00 d . . .
C3 C 0.445(1) -0.128(1) 0.848(1) 0.032(4) Uani 1.00 d . . .
C4 C 0.254(1) -0.0212(10) 0.878(1) 0.026(4) Uani 1.00 d . . .
C5 C 0.146(1) 0.2238(10) 0.652(1) 0.024(3) Uani 1.00 d . . .
C6 C 0.194(1) 0.2889(9) 0.787(1) 0.021(3) Uani 1.00 d . . .
C7 C 0.080(1) 0.3176(9) 0.837(1) 0.025(3) Uani 1.00 d . . .
C8 C 0.132(1) 0.374(1) 0.974(1) 0.023(3) Uani 1.00 d . . .
C9 C 0.016(2) 0.407(1) 1.019(1) 0.033(5) Uani 1.00 d . . .
C10 C 0.342(1) 0.3089(10) 0.492(1) 0.023(3) Uiso 1.00 d . . .
C11 C 0.411(1) 0.3245(10) 0.626(1) 0.023(3) Uiso 1.00 d . . .
C12 C 0.521(1) 0.2524(9) 0.670(1) 0.021(3) Uiso 1.00 d . . .
C13 C 0.640(1) 0.2473(10) 0.806(1) 0.024(3) Uiso 1.00 d . . .
C14 C 0.737(1) 0.150(1) 0.818(1) 0.029(3) Uiso 1.00 d . . .
C15 C 0.7613(10) 0.136(2) 0.6868(10) 0.032(2) Uiso 1.00 d . . .
C16 C 0.625(1) 0.1095(9) 0.565(1) 0.028(3) Uiso 1.00 d . . .
C17 C 0.521(1) 0.1910(9) 0.561(1) 0.018(2) Uiso 1.00 d . . .
C18 C 0.406(1) 0.2274(9) 0.442(1) 0.019(3) Uiso 1.00 d . . .
C19 C 0.276(1) -0.0473(10) 0.468(1) 0.021(3) Uiso 1.00 d . . .
C20 C 0.169(1) -0.0466(9) 0.519(1) 0.021(3) Uiso 1.00 d . . .
C21 C 0.070(1) 0.0279(10) 0.446(1) 0.025(3) Uiso 1.00 d . . .
C22 C -0.071(1) 0.048(1) 0.442(1) 0.030(3) Uiso 1.00 d . . .
C23 C -0.144(1) 0.136(2) 0.351(1) 0.049(3) Uiso 1.00 d . . .
C24 C -0.119(1) 0.148(2) 0.226(1) 0.050(4) Uiso 1.00 d . . .
C25 C 0.026(1) 0.1660(9) 0.246(1) 0.025(3) Uiso 1.00 d . . .
C26 C 0.117(1) 0.0802(9) 0.351(1) 0.018(3) Uiso 1.00 d . . .
C27 C 0.243(1) 0.0321(9) 0.367(1) 0.019(3) Uiso 1.00 d . . .
C28 C 0.365(1) 0.185(1) 0.296(1) 0.032(4) Uiso 1.00 d . . .
C29 C 0.329(1) 0.064(1) 0.290(1) 0.026(3) Uiso 1.00 d . . .
C100 C 0.4407 0.2606 0.5586 0.0025 Uiso 0.00 d P . .
C101 C 0.1749 0.0087 0.4303 0.0025 Uiso 0.00 d P . .
H1 H 0.4727 0.0922 1.0438 0.0419 Uiso 1.00 calc . . .
H2 H 0.4954 -0.0305 1.0889 0.0419 Uiso 1.00 calc . . .
H3 H 0.5879 0.0244 1.0251 0.0419 Uiso 1.00 calc . . .
H4 H 0.5360 -0.1200 0.8527 0.0365 Uiso 1.00 calc . . .
H5 H 0.4438 -0.1808 0.9124 0.0365 Uiso 1.00 calc . . .
H6 H 0.3867 -0.1510 0.7597 0.0365 Uiso 1.00 calc . . .
H7 H 0.1913 -0.0419 0.7906 0.0292 Uiso 1.00 calc . . .
H8 H 0.2528 -0.0747 0.9424 0.0292 Uiso 1.00 calc . . .
H9 H 0.2299 0.0489 0.9013 0.0292 Uiso 1.00 calc . . .
H10 H 0.1002 0.2757 0.5827 0.0283 Uiso 1.00 calc . . .
H11 H 0.0825 0.1704 0.6565 0.0283 Uiso 1.00 calc . . .
H12 H 0.2605 0.2455 0.8552 0.0237 Uiso 1.00 calc . . .
H13 H 0.2345 0.3559 0.7757 0.0237 Uiso 1.00 calc . . .
H14 H 0.0168 0.3658 0.7724 0.0290 Uiso 1.00 calc . . .
H15 H 0.0348 0.2515 0.8423 0.0290 Uiso 1.00 calc . . .
H16 H 0.1922 0.3245 1.0395 0.0268 Uiso 1.00 calc . . .
H17 H 0.1813 0.4384 0.9700 0.0268 Uiso 1.00 calc . . .
H18 H -0.0317 0.3428 1.0230 0.0368 Uiso 1.00 calc . . .
H19 H 0.0562 0.4408 1.1048 0.0368 Uiso 1.00 calc . . .
H20 H -0.0417 0.4571 0.9545 0.0368 Uiso 1.00 calc . . .
H21 H 0.2718 0.3566 0.4364 0.0271 Uiso 1.00 calc . . .
H22 H 0.3959 0.3826 0.6774 0.0274 Uiso 1.00 calc . . .
H23 H 0.6898 0.3144 0.8190 0.0286 Uiso 1.00 calc . . .
H24 H 0.6047 0.2399 0.8742 0.0286 Uiso 1.00 calc . . .
H25 H 0.8225 0.1644 0.8906 0.0340 Uiso 1.00 calc . . .
H26 H 0.6985 0.0846 0.8353 0.0340 Uiso 1.00 calc . . .
H27 H 0.7989 0.2020 0.6686 0.0382 Uiso 1.00 calc . . .
H28 H 0.8238 0.0768 0.6984 0.0382 Uiso 1.00 calc . . .
H29 H 0.6397 0.1132 0.4829 0.0326 Uiso 1.00 calc . . .
H30 H 0.5951 0.0374 0.5746 0.0326 Uiso 1.00 calc . . .
H31 H 0.3451 -0.1017 0.4865 0.0248 Uiso 1.00 calc . . .
H32 H 0.1592 -0.0998 0.5800 0.0257 Uiso 1.00 calc . . .
H33 H -0.1230 -0.0182 0.4127 0.0368 Uiso 1.00 calc . . .
H34 H -0.0639 0.0664 0.5298 0.0368 Uiso 1.00 calc . . .
H35 H -0.2391 0.1230 0.3249 0.0591 Uiso 1.00 calc . . .
H36 H -0.1188 0.2030 0.3990 0.0591 Uiso 1.00 calc . . .
H37 H -0.1500 0.0820 0.1735 0.0601 Uiso 1.00 calc . . .
H38 H -0.1716 0.2085 0.1761 0.0601 Uiso 1.00 calc . . .
H39 H 0.0353 0.1567 0.1621 0.0302 Uiso 1.00 calc . . .
H40 H 0.0523 0.2387 0.2785 0.0302 Uiso 1.00 calc . . .
H41 H 0.2882 0.2255 0.2360 0.0394 Uiso 1.00 calc . . .
H42 H 0.4396 0.1949 0.2688 0.0394 Uiso 1.00 calc . . .
H43 H 0.4125 0.0241 0.3255 0.0307 Uiso 1.00 calc . . .
H44 H 0.2806 0.0454 0.1974 0.0307 Uiso 1.00 calc . . .
H45 H 0.4855 0.1047 0.8167 0.0279 Uiso 1.00 calc . . .

loop_
_atom_site_aniso_label
_atom_site_aniso_U_11
_atom_site_aniso_U_22
_atom_site_aniso_U_33
_atom_site_aniso_U_12
_atom_site_aniso_U_13
_atom_site_aniso_U_23
Zr1 0.0226(5) 0.0103(4) 0.0168(5) -0.0025(8) 0.0093(4) -0.0005(8)
N1 0.029(6) 0.023(5) 0.026(6) -0.010(4) 0.020(5) 0.002(5)
C1 0.024(7) 0.017(6) 0.013(6) 0.008(5) 0.005(5) 0.002(5)
C2 0.046(9) 0.033(8) 0.022(7) -0.001(7) 0.007(6) 0.005(6)
C3 0.046(8) 0.021(7) 0.031(7) 0.011(6) 0.019(6) 0.000(6)
C4 0.033(8) 0.016(6) 0.034(8) -0.004(6) 0.017(7) 0.002(6)
C5 0.019(6) 0.026(7) 0.019(6) -0.012(5) -0.003(5) 0.001(6)
C6 0.027(7) 0.016(6) 0.023(7) 0.003(5) 0.012(6) 0.000(6)
C7 0.024(7) 0.017(6) 0.026(7) 0.001(5) 0.004(6) 0.002(5)
C8 0.025(7) 0.030(7) 0.018(6) 0.006(5) 0.010(5) -0.001(5)
C9 0.052(10) 0.021(10) 0.030(9) 0.012(7) 0.021(8) -0.004(7)

loop_
_geom_bond_atom_site_label_1
_geom_bond_atom_site_label_2
_geom_bond_distance
_geom_bond_site_symmetry_1
_geom_bond_site_symmetry_2
_geom_bond_publ_flag
ZR1 N1 2.034(10) . . yes
ZR1 C5 2.28(1) . . yes
ZR1 C10 2.49(1) . . yes
ZR1 C11 2.56(1) . . yes
ZR1 C12 2.60(1) . . yes
ZR1 C17 2.59(1) . . yes
ZR1 C18 2.55(1) . . yes
ZR1 C19 2.51(1) . . yes
ZR1 C20 2.53(1) . . yes
ZR1 C21 2.65(1) . . yes
ZR1 C26 2.62(1) . . yes
ZR1 C27 2.55(1) . . yes
ZR1 C100 2.2663(6) . . yes
ZR1 C101 2.2759(7) . . yes
N1 C1 1.50(1) . . yes
C1 C2 1.57(2) . . yes
C1 C3 1.54(2) . . yes
C1 C4 1.49(2) . . yes
C5 C6 1.54(2) . . yes
C6 C7 1.54(2) . . yes
C7 C8 1.52(2) . . yes
C8 C9 1.54(2) . . yes
C10 C11 1.34(2) . . yes
C10 C18 1.41(2) . . yes
C11 C12 1.38(2) . . yes
C12 C13 1.51(2) . . yes
C12 C17 1.39(2) . . yes
C13 C14 1.54(2) . . yes
C14 C15 1.54(1) . . yes
C15 C16 1.55(1) . . yes
C16 C17 1.47(1) . . yes
C17 C18 1.45(1) . . yes
C18 C28 1.55(2) . . yes
C19 C20 1.45(2) . . yes
C19 C27 1.39(2) . . yes
C20 C21 1.37(2) . . yes
C21 C22 1.50(2) . . yes
C21 C26 1.45(2) . . yes
C22 C23 1.45(2) . . yes
C23 C24 1.48(2) . . yes
C24 C25 1.48(2) . . yes
C25 C26 1.56(2) . . yes
C26 C27 1.40(1) . . yes
C27 C29 1.51(2) . . yes
C29 1 0(1) . 2_1.5 yes
